data_7150482
loop_
_publ_author_name
'Bensemann, Igor'
'Gdaniec, Maria'
'\/Lakomecka, Karina'
'Milewska, Maria J.'
'Po\/lo\'nski, Tadeusz'

_publ_section_title
;
 Creation of hydrogen bonded 1D networks by co-crystallization of
 N,N'-bis(2-pyridyl)aryldiamines with dicarboxylic acidsSupramolecular
 structures formed by 2-aminopyridine derivatives. Part II.5
;
_journal_issue 8
_journal_name_full 'Organic &amp;  Biomolecular Chemistry'
_journal_page_first 1425
_journal_paper_doi 10.1039/b211675h
_journal_volume 1
_journal_year 2003
_chemical_formula_moiety 'C16 H14 N4, C8H6O4'
_chemical_formula_sum 'C24 H20 N4 O4'
_chemical_formula_weight 428.44
_chemical_melting_point 211.5(5)
_chemical_name_systematic
; 
N,N'-bis(2-pyridyl)-1,3-diaminobenzene 1,3-benzenedicarboxylic acid  
;
_space_group_IT_number 57
_symmetry_cell_setting orthorhombic
_symmetry_space_group_name_Hall '-P 2c 2b'
_symmetry_space_group_name_H-M 'P b c m'
_atom_sites_solution_hydrogens mixed
_atom_sites_solution_primary direct
_atom_sites_solution_secondary difmap
_audit_creation_method SHELXL-97
_cell_angle_alpha 90.00
_cell_angle_beta 90.00
_cell_angle_gamma 90.00
_cell_formula_units_Z 4
_cell_length_a 9.1922(11)
_cell_length_b 7.1341(11)
_cell_length_c 31.750(4)
_cell_measurement_reflns_used 'not relevant with the CCD data'
_cell_measurement_temperature 296(2)
_cell_volume 2082.1(5)
_computing_cell_refinement 'KM4RED, Version 1.157a, 1999'
_computing_data_collection 'KM4CCD, Version 1.157a, 1999'
_computing_data_reduction 'KM4RED, Version 1.157a, 1999'
_computing_publication_material 'SHELXL-97 (Sheldrick, 1997)'
_computing_structure_refinement 'SHELXL-97 (Sheldrick, 1997)'
_computing_structure_solution 'SHELXS-97 (Sheldrick, 1990)'
_diffrn_ambient_temperature 296(2)
_diffrn_measured_fraction_theta_full 0.994
_diffrn_measured_fraction_theta_max 0.994
_diffrn_measurement_device_type 'Kuma KM4CCD diffractometer'
_diffrn_measurement_method '\o scan'
_diffrn_radiation_monochromator graphite
_diffrn_radiation_source 'fine-focus sealed tube'
_diffrn_radiation_type MoK\a
_diffrn_radiation_wavelength 0.71073
_diffrn_reflns_av_R_equivalents 0.0714
_diffrn_reflns_av_sigmaI/netI 0.0242
_diffrn_reflns_limit_h_max 10
_diffrn_reflns_limit_h_min -10
_diffrn_reflns_limit_k_max 4
_diffrn_reflns_limit_k_min -8
_diffrn_reflns_limit_l_max 37
_diffrn_reflns_limit_l_min -37
_diffrn_reflns_number 10774
_diffrn_reflns_theta_full 25.02
_diffrn_reflns_theta_max 25.02
_diffrn_reflns_theta_min 4.10
_diffrn_standards_decay_% <2
_diffrn_standards_interval_count 50
_exptl_absorpt_coefficient_mu 0.095
_exptl_absorpt_correction_type none
_exptl_crystal_colour colorless
_exptl_crystal_density_diffrn 1.367
_exptl_crystal_density_method 'not measured'
_exptl_crystal_description prism
_exptl_crystal_F_000 896
_exptl_crystal_size_max 0.40
_exptl_crystal_size_mid 0.40
_exptl_crystal_size_min 0.20
_refine_diff_density_max 0.222
_refine_diff_density_min -0.194
_refine_diff_density_rms 0.049
_refine_ls_extinction_coef 0.0054(16)
_refine_ls_extinction_expression Fc^*^=kFc[1+0.001xFc^2^\l^3^/sin(2\q)]^-1/4^
_refine_ls_extinction_method SHELXL
_refine_ls_goodness_of_fit_ref 1.170
_refine_ls_hydrogen_treatment mixed
_refine_ls_matrix_type full
_refine_ls_number_parameters 165
_refine_ls_number_reflns 1867
_refine_ls_number_restraints 0
_refine_ls_restrained_S_all 1.170
_refine_ls_R_factor_all 0.0701
_refine_ls_R_factor_gt 0.0666
_refine_ls_shift/su_max 0.014
_refine_ls_shift/su_mean 0.003
_refine_ls_structure_factor_coef Fsqd
_refine_ls_weighting_details 'calc w=1/[\s^2^(Fo^2^)+(0.0616P)^2^+1.3617P] where P=(Fo^2^+2Fc^2^)/3'
_refine_ls_weighting_scheme calc
_refine_ls_wR_factor_gt 0.1534
_refine_ls_wR_factor_ref 0.1577
_reflns_number_gt 1766
_reflns_number_total 1867
_reflns_threshold_expression >2sigma(I)
_cod_data_source_file b211675h.txt
_cod_data_source_block 1iso
_cod_depositor_comments
;
The following automatic conversions were performed:

'_chemical_melting_point' value '211-212' was changed to '211.5(5)' -
the average value was taken and precision was estimated.

Automatic conversion script
Id: cif_fix_values 1569 2011-02-09 13:29:24Z adriana 

The following automatic conversions were performed:

'_atom_sites_solution_hydrogens' value 'difmap and geom' was changed
to 'mixed'.

Automatic conversion script
Id: cif_fix_values 6452 2018-10-05 10:23:21Z andrius 
;
_cod_original_sg_symbol_H-M Pbcm
_cod_database_code 7150482

loop_
_symmetry_equiv_pos_as_xyz
'x, y, z'
'-x, -y, z+1/2'
'-x, y+1/2, -z+1/2'
'x, -y+1/2, -z'
'-x, -y, -z'
'x, y, -z-1/2'
'x, -y-1/2, z-1/2'
'-x, y-1/2, z'

loop_
_atom_site_label
_atom_site_type_symbol
_atom_site_fract_x
_atom_site_fract_y
_atom_site_fract_z
_atom_site_U_iso_or_equiv
_atom_site_adp_type
_atom_site_occupancy
_atom_site_symmetry_multiplicity
_atom_site_calc_flag
_atom_site_refinement_flags
_atom_site_disorder_assembly
_atom_site_disorder_group
N1 N 1.1603(2) 0.0050(3) 0.62749(6) 0.0447(5) Uani 1 1 d . . .
N7 N 0.9793(2) 0.0944(3) 0.67283(6) 0.0437(5) Uani 1 1 d . . .
H7 H 0.9183 0.0706 0.6489 0.073(9) Uiso 1 1 d R . .
C2 C 1.1248(2) 0.0956(3) 0.66313(7) 0.0400(5) Uani 1 1 d . . .
C3 C 1.2324(3) 0.1869(3) 0.68681(7) 0.0450(6) Uani 1 1 d . . .
H3 H 1.2069 0.2579 0.7114 0.057(8) Uiso 1 1 d R . .
C4 C 1.3741(3) 0.1781(4) 0.67372(8) 0.0524(7) Uani 1 1 d . . .
H4 H 1.4454 0.2476 0.6894 0.066(8) Uiso 1 1 d R . .
C5 C 1.4113(3) 0.0784(4) 0.63769(8) 0.0567(7) Uani 1 1 d . . .
H5 H 1.5094 0.0748 0.6274 0.070(9) Uiso 1 1 d R . .
C6 C 1.3000(3) -0.0015(4) 0.61548(8) 0.0514(7) Uani 1 1 d . . .
H6 H 1.3155 -0.0628 0.5890 0.060(8) Uiso 1 1 d R . .
C8 C 0.9137(2) 0.1329(3) 0.71198(6) 0.0383(5) Uani 1 1 d . . .
C9 C 0.7703(3) 0.1954(3) 0.71202(7) 0.0443(6) Uani 1 1 d . . .
H9 H 0.7197 0.2173 0.6860 0.054(7) Uiso 1 1 d R . .
C10 C 0.7005(4) 0.2247(6) 0.7500 0.0491(9) Uani 1 2 d S . .
H10 H 0.6016 0.2683 0.7500 0.037(8) Uiso 1 2 d SR . .
C11 C 0.9845(3) 0.0961(4) 0.7500 0.0367(7) Uani 1 2 d S . .
H11 H 1.0818 0.0471 0.7500 0.039(9) Uiso 1 2 d SR . .
O2A O 0.7922(2) -0.0082(3) 0.59909(5) 0.0601(6) Uani 1 1 d . . .
O1A O 0.9906(2) -0.1305(3) 0.56933(6) 0.0655(6) Uani 1 1 d . . .
H1OA H 1.044(4) -0.074(5) 0.5955(11) 0.080(10) Uiso 1 1 d . . .
C1A C 0.7707(3) -0.1731(3) 0.53387(7) 0.0454(6) Uani 1 1 d . . .
C2A C 0.8453(4) -0.2500 0.5000 0.0479(8) Uani 1 2 d S . .
H2A H 0.9497 -0.2500 0.5000 0.052(10) Uiso 1 2 d SR . .
C3A C 0.5434(4) -0.2500 0.5000 0.0585(10) Uani 1 2 d S . .
H3A H 0.4389 -0.2500 0.5000 0.057(10) Uiso 1 2 d SR . .
C4A C 0.6191(3) -0.1726(4) 0.53342(8) 0.0533(7) Uani 1 1 d . . .
H4A H 0.5729 -0.1147 0.5572 0.056(7) Uiso 1 1 d R . .
C5A C 0.8509(3) -0.0946(4) 0.57065(7) 0.0498(6) Uani 1 1 d . . .

loop_
_atom_site_aniso_label
_atom_site_aniso_U_11
_atom_site_aniso_U_22
_atom_site_aniso_U_33
_atom_site_aniso_U_23
_atom_site_aniso_U_13
_atom_site_aniso_U_12
N1 0.0444(11) 0.0581(12) 0.0315(10) -0.0044(8) 0.0037(8) 0.0026(10)
N7 0.0401(11) 0.0609(12) 0.0302(9) -0.0065(8) 0.0011(8) -0.0011(9)
C2 0.0415(12) 0.0483(12) 0.0303(10) 0.0019(9) 0.0007(9) 0.0020(10)
C3 0.0463(13) 0.0542(14) 0.0347(12) 0.0004(10) -0.0005(10) -0.0021(11)
C4 0.0437(14) 0.0694(17) 0.0440(13) 0.0051(12) -0.0038(11) -0.0079(12)
C5 0.0434(14) 0.0781(19) 0.0484(14) 0.0013(13) 0.0078(11) 0.0011(13)
C6 0.0477(14) 0.0687(16) 0.0380(13) -0.0033(12) 0.0051(10) 0.0059(12)
C8 0.0395(12) 0.0439(12) 0.0316(11) -0.0041(9) 0.0018(9) -0.0028(10)
C9 0.0390(12) 0.0593(15) 0.0346(12) 0.0029(10) -0.0015(9) -0.0012(11)
C10 0.0367(17) 0.071(2) 0.0395(17) 0.000 0.000 0.0055(16)
C11 0.0369(16) 0.0400(16) 0.0333(15) 0.000 0.000 0.0015(13)
O2A 0.0573(11) 0.0826(13) 0.0404(9) -0.0192(9) 0.0060(8) 0.0008(10)
O1A 0.0489(11) 0.0987(16) 0.0490(11) -0.0286(10) -0.0041(9) 0.0033(10)
C1A 0.0491(13) 0.0547(14) 0.0323(12) -0.0028(10) 0.0009(10) -0.0027(11)
C2A 0.0462(19) 0.063(2) 0.0349(16) -0.0050(15) 0.000 0.000
C3A 0.0433(19) 0.083(3) 0.049(2) -0.0085(19) 0.000 0.000
C4A 0.0495(14) 0.0697(17) 0.0409(13) -0.0060(12) 0.0054(11) 0.0055(12)
C5A 0.0513(14) 0.0613(15) 0.0367(12) -0.0046(11) 0.0032(11) -0.0009(12)

loop_
_atom_type_symbol
_atom_type_description
_atom_type_scat_dispersion_real
_atom_type_scat_dispersion_imag
_atom_type_scat_source
C C 0.0033 0.0016 'International Tables Vol C Tables 4.2.6.8 and 6.1.1.4'
H H 0.0000 0.0000 'International Tables Vol C Tables 4.2.6.8 and 6.1.1.4'
N N 0.0061 0.0033 'International Tables Vol C Tables 4.2.6.8 and 6.1.1.4'
O O 0.0106 0.0060 'International Tables Vol C Tables 4.2.6.8 and 6.1.1.4'

loop_
_geom_angle_atom_site_label_1
_geom_angle_atom_site_label_2
_geom_angle_atom_site_label_3
_geom_angle
_geom_angle_site_symmetry_1
_geom_angle_site_symmetry_3
_geom_angle_publ_flag
C6 N1 C2 119.2(2) . . ?
C2 N7 C8 127.88(19) . . ?
C2 N7 H7 113.1 . . ?
C8 N7 H7 118.9 . . ?
N1 C2 N7 115.0(2) . . ?
N1 C2 C3 120.3(2) . . ?
N7 C2 C3 124.7(2) . . ?
C4 C3 C2 119.1(2) . . ?
C4 C3 H3 120.3 . . ?
C2 C3 H3 120.6 . . ?
C3 C4 C5 120.5(2) . . ?
C3 C4 H4 117.9 . . ?
C5 C4 H4 121.5 . . ?
C6 C5 C4 117.0(2) . . ?
C6 C5 H5 121.0 . . ?
C4 C5 H5 121.7 . . ?
N1 C6 C5 123.8(2) . . ?
N1 C6 H6 114.0 . . ?
C5 C6 H6 122.1 . . ?
C9 C8 C11 120.1(2) . . ?
C9 C8 N7 117.97(19) . . ?
C11 C8 N7 121.8(2) . . ?
C10 C9 C8 119.3(2) . . ?
C10 C9 H9 120.0 . . ?
C8 C9 H9 120.7 . . ?
C9 C10 C9 121.5(3) 6_557 . ?
C9 C10 H10 119.2 6_557 . ?
C9 C10 H10 119.2 . . ?
C8 C11 C8 119.7(3) 6_557 . ?
C8 C11 H11 120.2 6_557 . ?
C8 C11 H11 120.2 . . ?
C5A O1A H1OA 111.1(18) . . ?
C2A C1A C4A 119.1(2) . . ?
C2A C1A C5A 120.8(2) . . ?
C4A C1A C5A 120.1(2) . . ?
C1A C2A C1A 120.8(3) 4_546 . ?
C1A C2A H2A 119.6 4_546 . ?
C1A C2A H2A 119.6 . . ?
C4A C3A C4A 119.6(3) . 4_546 ?
C4A C3A H3A 120.2 . . ?
C4A C3A H3A 120.2 4_546 . ?
C3A C4A C1A 120.7(2) . . ?
C3A C4A H4A 123.5 . . ?
C1A C4A H4A 115.8 . . ?
O2A C5A O1A 123.8(2) . . ?
O2A C5A C1A 123.5(2) . . ?
O1A C5A C1A 112.7(2) . . ?

loop_
_geom_bond_atom_site_label_1
_geom_bond_atom_site_label_2
_geom_bond_distance
_geom_bond_site_symmetry_2
_geom_bond_publ_flag
N1 C6 1.341(3) . ?
N1 C2 1.343(3) . ?
N7 C2 1.373(3) . ?
N7 C8 1.409(3) . ?
N7 H7 0.9600 . ?
C2 C3 1.403(3) . ?
C3 C4 1.368(3) . ?
C3 H3 0.9601 . ?
C4 C5 1.390(4) . ?
C4 H4 0.9600 . ?
C5 C6 1.366(4) . ?
C5 H5 0.9600 . ?
C6 H6 0.9599 . ?
C8 C9 1.392(3) . ?
C8 C11 1.396(3) . ?
C9 C10 1.382(3) . ?
C9 H9 0.9600 . ?
C10 C9 1.382(3) 6_557 ?
C10 H10 0.9600 . ?
C11 C8 1.396(3) 6_557 ?
C11 H11 0.9600 . ?
O2A C5A 1.219(3) . ?
O1A C5A 1.310(3) . ?
O1A H1OA 1.05(4) . ?
C1A C2A 1.388(3) . ?
C1A C4A 1.394(4) . ?
C1A C5A 1.490(3) . ?
C2A C1A 1.388(3) 4_546 ?
C2A H2A 0.9600 . ?
C3A C4A 1.384(3) . ?
C3A C4A 1.384(3) 4_546 ?
C3A H3A 0.9600 . ?
C4A H4A 0.9600 . ?
